data_4113537
loop_
_publ_author_name
'Michel Guerro'
'Roger Carlier'
'Kamal Boubekeur'
'Dominique Lorcy'
'Philippe Hapiot'

_publ_section_title
;
 Cyclic Vinylogous TTF: a Potential Molecular Clip Triggered by Electron
 Transfer
;
_journal_name_full 'Journal of the American Chemical Society'
_journal_page_first 3159
_journal_page_last 3167
_journal_paper_doi 10.1021/ja0289090
_journal_volume 125
_journal_year 2003
_chemical_formula_moiety 'C27 H20 N2 S6 , 0.5(C H2 CL2)'
_chemical_formula_sum 'C55 H42 Cl2 N4 S12'
_chemical_formula_weight 1214.55
_chemical_name_common (C27H20N2S6).(CH2CL2)0.5
_chemical_name_systematic
; 
 ?
;
_space_group_IT_number 14
_symmetry_cell_setting monoclinic
_symmetry_space_group_name_Hall '-P 2ybc'
_symmetry_space_group_name_H-M 'P 1 21/c 1'
_atom_sites_solution_hydrogens geom
_atom_sites_solution_primary direct
_atom_sites_solution_secondary difmap
_audit_creation_method SHELXL-97
_cell_angle_alpha 90.00
_cell_angle_beta 90.790(8)
_cell_angle_gamma 90.00
_cell_formula_units_Z 2
_cell_length_a 11.3213(10)
_cell_length_b 12.8455(9)
_cell_length_c 20.754(2)
_cell_measurement_reflns_used 2000
_cell_measurement_temperature 293(2)
_cell_measurement_theta_max 26.98
_cell_measurement_theta_min 1.86
_cell_volume 3017.9(4)
_computing_cell_refinement 'SELECT (Stoe IPDS)'
_computing_data_collection 'EXPOSE (Stoe IPDS)'
_computing_data_reduction 'INTEGRATE (Stoe IPDS)'
_computing_molecular_graphics 'DIAMOND (Brandenburg, 1999)'
_computing_publication_material 'SHELXL-97 (Sheldrick, 1997)'
_computing_structure_refinement 'SHELXL-97 (Sheldrick, 1997)'
_computing_structure_solution 'SHELXS-97 (Sheldrick, 1990)'
_diffrn_ambient_temperature 293(2)
_diffrn_detector_area_resol_mean 6.66
_diffrn_measured_fraction_theta_full 0.992
_diffrn_measured_fraction_theta_max 0.992
_diffrn_measurement_device_type 'Stoe IPDS'
_diffrn_measurement_method 'Rotation, \D\f=1.%'
_diffrn_radiation_detector 'area detector'
_diffrn_radiation_monochromator graphite
_diffrn_radiation_source 'fine-focus sealed tube'
_diffrn_radiation_type MoK\a
_diffrn_radiation_wavelength 0.71073
_diffrn_reflns_av_R_equivalents 0.0410
_diffrn_reflns_av_sigmaI/netI 0.0624
_diffrn_reflns_limit_h_max 14
_diffrn_reflns_limit_h_min -14
_diffrn_reflns_limit_k_max 16
_diffrn_reflns_limit_k_min 0
_diffrn_reflns_limit_l_max 26
_diffrn_reflns_limit_l_min 0
_diffrn_reflns_number 21226
_diffrn_reflns_theta_full 26.98
_diffrn_reflns_theta_max 26.98
_diffrn_reflns_theta_min 1.86
_diffrn_standards_decay_% 0
_exptl_absorpt_coefficient_mu 0.562
_exptl_absorpt_correction_type none
_exptl_crystal_colour yellow
_exptl_crystal_density_diffrn 1.337
_exptl_crystal_description plate
_exptl_crystal_F_000 1252
_exptl_crystal_size_max 0.23
_exptl_crystal_size_mid 0.21
_exptl_crystal_size_min 0.08
_refine_diff_density_max 1.260
_refine_diff_density_min -0.310
_refine_diff_density_rms 0.122
_refine_ls_extinction_coef 0.010(2)
_refine_ls_extinction_expression Fc^*^=kFc[1+0.001xFc^2^\l^3^/sin(2\q)]^-1/4^
_refine_ls_extinction_method SHELXL
_refine_ls_goodness_of_fit_ref 0.923
_refine_ls_hydrogen_treatment mixed
_refine_ls_matrix_type full
_refine_ls_number_parameters 344
_refine_ls_number_reflns 6572
_refine_ls_number_restraints 0
_refine_ls_restrained_S_all 0.923
_refine_ls_R_factor_all 0.0951
_refine_ls_R_factor_gt 0.0719
_refine_ls_shift/su_max 0.000
_refine_ls_shift/su_mean 0.000
_refine_ls_structure_factor_coef Fsqd
_refine_ls_weighting_details 'calc w=1/[\s^2^(Fo^2^)+(0.1579P)^2^+0.0000P] where P=(Fo^2^+2Fc^2^)/3'
_refine_ls_weighting_scheme calc
_refine_ls_wR_factor_gt 0.2029
_refine_ls_wR_factor_ref 0.2188
_reflns_number_gt 3998
_reflns_number_total 6572
_reflns_threshold_expression >2sigma(I)
_cod_data_source_file ja0289090si20021220_104545_3.cif
_cod_data_source_block 2a(3)
_cod_original_cell_volume 3018.0(4)
_cod_original_sg_symbol_H-M 'P 21/c'
_cod_database_code 4113537

loop_
_symmetry_equiv_pos_as_xyz
'x, y, z'
'-x, y+1/2, -z+1/2'
'-x, -y, -z'
'x, -y-1/2, z-1/2'

loop_
_atom_site_label
_atom_site_type_symbol
_atom_site_fract_x
_atom_site_fract_y
_atom_site_fract_z
_atom_site_U_iso_or_equiv
_atom_site_adp_type
_atom_site_occupancy
_atom_site_symmetry_multiplicity
_atom_site_calc_flag
_atom_site_refinement_flags
S1 S 0.62265(12) 0.14421(12) 0.24889(7) 0.0600(4) Uani 1 1 d .
S2 S 0.53790(14) 0.13451(13) 0.38068(7) 0.0659(5) Uani 1 1 d .
S3 S 0.51806(13) -0.07585(13) 0.10104(7) 0.0636(5) Uani 1 1 d .
S4 S 0.60963(12) -0.10998(12) 0.23062(7) 0.0583(4) Uani 1 1 d .
S5 S 0.86983(14) 0.20113(15) 0.28717(10) 0.0832(6) Uani 1 1 d .
S6 S 0.85387(14) -0.16651(15) 0.18697(10) 0.0787(6) Uani 1 1 d .
C1 C 0.5103(4) 0.1004(4) 0.2998(3) 0.0520(13) Uani 1 1 d .
C2 C 0.7244(5) 0.1742(5) 0.3106(3) 0.0643(16) Uani 1 1 d .
C3 C 0.6858(5) 0.1705(5) 0.3717(3) 0.0683(17) Uani 1 1 d .
C4 C 0.9445(6) 0.0807(6) 0.3115(4) 0.088(2) Uani 1 1 d .
H4A H 1.0254 0.0847 0.2969 0.106 Uiso 1 1 calc R
H4B H 0.9475 0.0791 0.3582 0.106 Uiso 1 1 calc R
C5 C 0.8933(6) -0.0239(6) 0.2883(4) 0.087(2) Uani 1 1 d .
H5A H 0.9296 -0.0798 0.3130 0.104 Uiso 1 1 calc R
H5B H 0.8092 -0.0251 0.2965 0.104 Uiso 1 1 calc R
C6 C 0.9131(6) -0.0427(7) 0.2178(4) 0.098(2) Uani 1 1 d .
H6A H 0.9974 -0.0409 0.2100 0.117 Uiso 1 1 calc R
H6B H 0.8772 0.0138 0.1935 0.117 Uiso 1 1 calc R
C7 C 0.7087(5) -0.1288(5) 0.1667(3) 0.0628(15) Uani 1 1 d .
C8 C 0.6665(5) -0.1141(5) 0.1082(3) 0.0633(15) Uani 1 1 d .
C9 C 0.4989(4) -0.0531(4) 0.1838(2) 0.0517(13) Uani 1 1 d .
C10 C 0.4106(4) 0.0068(4) 0.2093(2) 0.0488(12) Uani 1 1 d .
C11 C 0.4186(4) 0.0408(4) 0.2786(2) 0.0469(12) Uani 1 1 d .
C12 C 0.3220(4) 0.0068(4) 0.3213(2) 0.0469(12) Uani 1 1 d .
C13 C 0.2782(5) 0.0689(5) 0.3697(3) 0.0582(14) Uani 1 1 d .
H13 H 0.3081 0.1357 0.3756 0.070 Uiso 1 1 calc R
C14 C 0.1904(5) 0.0328(5) 0.4097(3) 0.0650(15) Uani 1 1 d .
H14 H 0.1619 0.0754 0.4422 0.078 Uiso 1 1 calc R
C15 C 0.1451(5) -0.0655(5) 0.4016(3) 0.0555(13) Uani 1 1 d .
C16 C 0.1868(5) -0.1283(5) 0.3526(3) 0.0607(14) Uani 1 1 d .
H16 H 0.1563 -0.1949 0.3467 0.073 Uiso 1 1 calc R
C17 C 0.2736(5) -0.0919(4) 0.3124(3) 0.0556(13) Uani 1 1 d .
H17 H 0.3001 -0.1337 0.2790 0.067 Uiso 1 1 calc R
C18 C 0.0504(6) -0.1024(6) 0.4405(3) 0.0722(17) Uani 1 1 d .
C19 C 0.3049(4) 0.0370(4) 0.1725(2) 0.0478(12) Uani 1 1 d .
C20 C 0.2511(5) -0.0313(5) 0.1295(3) 0.0583(14) Uani 1 1 d .
H20 H 0.2849 -0.0963 0.1226 0.070 Uiso 1 1 calc R
C21 C 0.1481(5) -0.0050(5) 0.0965(3) 0.0615(15) Uani 1 1 d .
H21 H 0.1136 -0.0518 0.0678 0.074 Uiso 1 1 calc R
C22 C 0.0975(5) 0.0905(5) 0.1066(3) 0.0590(14) Uani 1 1 d .
C23 C 0.1493(6) 0.1596(5) 0.1500(3) 0.0694(17) Uani 1 1 d .
H23 H 0.1150 0.2244 0.1567 0.083 Uiso 1 1 calc R
C24 C 0.2498(5) 0.1332(5) 0.1827(3) 0.0639(15) Uani 1 1 d .
H24 H 0.2824 0.1797 0.2123 0.077 Uiso 1 1 calc R
C25 C -0.0138(6) 0.1160(5) 0.0745(3) 0.0735(17) Uani 1 1 d .
C26 C 0.7571(7) 0.1910(6) 0.4317(4) 0.094(2) Uani 1 1 d .
H26A H 0.7735 0.1263 0.4532 0.141 Uiso 1 1 calc R
H26B H 0.7133 0.2356 0.4598 0.141 Uiso 1 1 calc R
H26C H 0.8300 0.2241 0.4206 0.141 Uiso 1 1 calc R
C27 C 0.7314(7) -0.1245(7) 0.0449(4) 0.093(2) Uani 1 1 d .
H27A H 0.7215 -0.0618 0.0202 0.139 Uiso 1 1 calc R
H27B H 0.6998 -0.1823 0.0210 0.139 Uiso 1 1 calc R
H27C H 0.8139 -0.1359 0.0535 0.139 Uiso 1 1 calc R
N1 N -0.0286(6) -0.1304(6) 0.4698(3) 0.102(2) Uani 1 1 d .
N2 N -0.1024(6) 0.1328(6) 0.0496(4) 0.105(2) Uani 1 1 d .
Cl1 Cl 0.5241(4) 0.2243(3) 0.0716(2) 0.0965(12) Uani 0.50 1 d P
Cl2 Cl 0.3274(4) 0.3704(3) 0.0653(2) 0.0980(13) Uani 0.50 1 d P
C28 C 0.4697(12) 0.3458(13) 0.0837(8) 0.093(5) Uani 0.50 1 d P
H28A H 0.5175 0.3939 0.0591 0.111 Uiso 0.50 1 calc PR
H28B H 0.4820 0.3627 0.1289 0.111 Uiso 0.50 1 calc PR

loop_
_atom_site_aniso_label
_atom_site_aniso_U_11
_atom_site_aniso_U_22
_atom_site_aniso_U_33
_atom_site_aniso_U_23
_atom_site_aniso_U_13
_atom_site_aniso_U_12
S1 0.0482(8) 0.0644(9) 0.0671(9) 0.0119(7) -0.0068(6) -0.0104(6)
S2 0.0637(9) 0.0738(10) 0.0597(9) -0.0081(7) -0.0113(7) -0.0105(7)
S3 0.0615(9) 0.0754(10) 0.0539(8) -0.0068(7) 0.0069(7) 0.0055(7)
S4 0.0506(8) 0.0621(9) 0.0625(9) 0.0082(7) 0.0067(6) 0.0073(6)
S5 0.0510(9) 0.0757(11) 0.1223(15) 0.0324(10) -0.0185(9) -0.0179(8)
S6 0.0520(9) 0.0774(12) 0.1069(14) 0.0006(10) 0.0084(8) 0.0134(8)
C1 0.050(3) 0.049(3) 0.057(3) 0.001(2) -0.007(2) 0.002(2)
C2 0.051(3) 0.053(3) 0.088(5) 0.010(3) -0.016(3) -0.011(3)
C3 0.067(4) 0.059(4) 0.079(4) 0.002(3) -0.026(3) -0.012(3)
C4 0.056(4) 0.091(5) 0.118(6) 0.011(4) -0.010(4) -0.006(4)
C5 0.065(4) 0.086(5) 0.109(6) 0.021(4) -0.013(4) -0.005(4)
C6 0.053(4) 0.126(7) 0.114(6) 0.019(5) 0.000(4) -0.015(4)
C7 0.051(3) 0.056(3) 0.082(4) 0.001(3) 0.013(3) 0.002(3)
C8 0.057(3) 0.064(4) 0.069(4) -0.004(3) 0.013(3) 0.003(3)
C9 0.052(3) 0.051(3) 0.053(3) -0.001(2) 0.006(2) -0.001(2)
C10 0.044(3) 0.050(3) 0.052(3) -0.002(2) 0.000(2) -0.004(2)
C11 0.041(2) 0.048(3) 0.051(3) -0.004(2) 0.000(2) 0.001(2)
C12 0.041(2) 0.049(3) 0.051(3) -0.004(2) 0.000(2) 0.002(2)
C13 0.056(3) 0.058(3) 0.061(3) -0.009(3) 0.005(3) -0.001(3)
C14 0.056(3) 0.078(4) 0.061(3) -0.018(3) 0.008(3) 0.001(3)
C15 0.046(3) 0.066(4) 0.054(3) -0.002(3) 0.002(2) -0.001(3)
C16 0.057(3) 0.061(3) 0.064(3) -0.008(3) 0.008(3) -0.006(3)
C17 0.053(3) 0.059(3) 0.055(3) -0.006(3) 0.010(2) -0.002(3)
C18 0.066(4) 0.085(5) 0.065(4) -0.009(3) 0.016(3) -0.008(3)
C19 0.044(3) 0.052(3) 0.047(3) -0.004(2) -0.002(2) -0.003(2)
C20 0.058(3) 0.058(3) 0.059(3) -0.009(3) 0.000(3) 0.001(3)
C21 0.057(3) 0.070(4) 0.057(3) -0.010(3) -0.011(3) 0.000(3)
C22 0.055(3) 0.065(4) 0.057(3) 0.001(3) -0.008(3) 0.004(3)
C23 0.068(4) 0.061(4) 0.079(4) -0.010(3) -0.020(3) 0.010(3)
C24 0.062(3) 0.055(3) 0.073(4) -0.014(3) -0.017(3) 0.005(3)
C25 0.075(4) 0.075(4) 0.070(4) -0.005(3) -0.019(3) 0.010(3)
C26 0.095(5) 0.097(5) 0.090(5) 0.001(4) -0.041(4) -0.022(4)
C27 0.081(5) 0.118(6) 0.081(5) -0.017(4) 0.033(4) 0.001(4)
N1 0.096(4) 0.109(5) 0.102(5) -0.021(4) 0.046(4) -0.026(4)
N2 0.087(4) 0.104(5) 0.122(5) -0.013(4) -0.050(4) 0.017(4)
Cl1 0.090(2) 0.094(3) 0.105(3) -0.010(2) -0.023(2) 0.008(2)
Cl2 0.088(2) 0.075(2) 0.131(3) -0.022(2) -0.040(2) 0.0047(19)
C28 0.064(8) 0.092(11) 0.121(12) -0.045(9) -0.016(8) -0.007(7)

loop_
_atom_type_symbol
_atom_type_description
_atom_type_scat_dispersion_real
_atom_type_scat_dispersion_imag
_atom_type_scat_source
C C 0.0033 0.0016 'International Tables Vol C Tables 4.2.6.8 and 6.1.1.4'
H H 0.0000 0.0000 'International Tables Vol C Tables 4.2.6.8 and 6.1.1.4'
N N 0.0061 0.0033 'International Tables Vol C Tables 4.2.6.8 and 6.1.1.4'
S S 0.1246 0.1234 'International Tables Vol C Tables 4.2.6.8 and 6.1.1.4'
Cl Cl 0.1484 0.1585 'International Tables Vol C Tables 4.2.6.8 and 6.1.1.4'

loop_
_geom_angle_atom_site_label_1
_geom_angle_atom_site_label_2
_geom_angle_atom_site_label_3
_geom_angle
C2 S1 C1 96.0(3)
C3 S2 C1 97.0(3)
C8 S3 C9 95.4(3)
C9 S4 C7 95.6(3)
C2 S5 C4 100.8(3)
C7 S6 C6 100.4(3)
C11 C1 S2 125.1(4)
C11 C1 S1 122.8(4)
S2 C1 S1 111.9(3)
C3 C2 S1 117.4(4)
C3 C2 S5 125.8(5)
S1 C2 S5 116.7(4)
C2 C3 C26 126.7(6)
C2 C3 S2 115.7(4)
C26 C3 S2 117.5(6)
C5 C4 S5 118.8(5)
C6 C5 C4 112.6(7)
C5 C6 S6 114.8(5)
C8 C7 S6 126.0(5)
C8 C7 S4 116.7(5)
S6 C7 S4 117.3(4)
C7 C8 C27 127.8(6)
C7 C8 S3 117.0(5)
C27 C8 S3 115.2(5)
C10 C9 S4 122.9(4)
C10 C9 S3 124.7(4)
S4 C9 S3 112.3(3)
C9 C10 C19 122.8(5)
C9 C10 C11 119.8(4)
C19 C10 C11 117.4(4)
C1 C11 C12 122.6(5)
C1 C11 C10 120.6(4)
C12 C11 C10 116.8(4)
C13 C12 C17 118.5(5)
C13 C12 C11 122.7(5)
C17 C12 C11 118.8(5)
C12 C13 C14 120.8(6)
C15 C14 C13 120.3(5)
C14 C15 C16 119.6(5)
C14 C15 C18 121.1(5)
C16 C15 C18 119.2(6)
C17 C16 C15 120.0(5)
C16 C17 C12 120.7(5)
N1 C18 C15 177.1(8)
C20 C19 C24 117.6(5)
C20 C19 C10 121.1(5)
C24 C19 C10 121.2(5)
C19 C20 C21 121.5(5)
C22 C21 C20 119.6(5)
C21 C22 C23 119.8(5)
C21 C22 C25 119.5(5)
C23 C22 C25 120.6(6)
C24 C23 C22 120.5(6)
C23 C24 C19 121.0(5)
N2 C25 C22 177.8(8)
Cl1 C28 Cl2 119.2(8)

loop_
_geom_bond_atom_site_label_1
_geom_bond_atom_site_label_2
_geom_bond_distance
S1 C2 1.754(6)
S1 C1 1.758(6)
S2 C3 1.749(6)
S2 C1 1.758(5)
S3 C8 1.756(6)
S3 C9 1.758(5)
S4 C9 1.737(5)
S4 C7 1.766(6)
S5 C2 1.758(6)
S5 C4 1.831(8)
S6 C7 1.759(6)
S6 C6 1.837(9)
C1 C11 1.358(7)
C2 C3 1.347(9)
C3 C26 1.499(9)
C4 C5 1.537(10)
C5 C6 1.504(11)
C7 C8 1.311(9)
C8 C27 1.520(9)
C9 C10 1.373(7)
C10 C19 1.464(7)
C10 C11 1.505(7)
C11 C12 1.483(7)
C12 C13 1.380(7)
C12 C17 1.392(7)
C13 C14 1.383(8)
C14 C15 1.373(9)
C15 C16 1.386(8)
C15 C18 1.432(8)
C16 C17 1.378(8)
C18 N1 1.146(8)
C19 C20 1.386(7)
C19 C24 1.401(8)
C20 C21 1.385(8)
C21 C22 1.371(8)
C22 C23 1.388(8)
C22 C25 1.455(8)
C23 C24 1.360(8)
C25 N2 1.142(8)
Cl1 C28 1.698(16)
Cl2 C28 1.681(14)
